data_7014337
loop_
_publ_author_name
'Lee, Pui-Kei'
'Liu, Hua-Wei'
'Yiu, Shek-Man'
'Louie, Man-Wai'
'Lo, Kenneth Kam-Wing'

_publ_section_title
;
 Luminescent cyclometallated iridium(iii) bis(quinolylbenzaldehyde)
 diimine complexes-synthesis, photophysics, electrochemistry, protein
 cross-linking properties, cytotoxicity and cellular uptake.
;
_journal_issue 10
_journal_name_full 'Dalton transactions (Cambridge, England : 2003)'
_journal_page_first 2180
_journal_page_last 2189
_journal_paper_doi 10.1039/c0dt00501k
_journal_volume 40
_journal_year 2011
_chemical_formula_sum 'C50.5 H42 F6 Ir N4 O4 P'
_chemical_formula_weight 1106.05
_chemical_name_systematic ?
_space_group_IT_number 2
_symmetry_cell_setting triclinic
_symmetry_space_group_name_Hall '-P 1'
_symmetry_space_group_name_H-M 'P -1'
_atom_sites_solution_hydrogens geom
_atom_sites_solution_primary direct
_atom_sites_solution_secondary difmap
_audit_creation_method SHELXL-97
_audit_update_record
;
2010-01-22 # Formatted by publCIF
;
_cell_angle_alpha 82.778(3)
_cell_angle_beta 85.602(3)
_cell_angle_gamma 78.438(3)
_cell_formula_units_Z 2
_cell_length_a 11.1167(3)
_cell_length_b 12.1327(4)
_cell_length_c 16.8271(5)
_cell_measurement_reflns_used 11103
_cell_measurement_temperature 173(2)
_cell_measurement_theta_max 27.4942
_cell_measurement_theta_min 3.4442
_cell_volume 2202.77(12)
_computing_cell_refinement
;
CrysAlisPro, Oxford Diffraction Ltd.,
Version 1.171.33.46
;
_computing_data_collection
;
CrysAlisPro, Oxford Diffraction Ltd.,
Version 1.171.33.46
;
_computing_data_reduction
;
CrysAlisPro, Oxford Diffraction Ltd.,
Version 1.171.33.46
;
_computing_molecular_graphics wingx
_computing_publication_material 'WinGX, ORTEP-3^4^, publCIF'
_computing_structure_refinement 'SHELXL-97 (Sheldrick, 1997)'
_computing_structure_solution 'SHELXS-97 (Sheldrick, 1990)'
_diffrn_ambient_temperature 173(2)
_diffrn_detector_area_resol_mean 16.1270
_diffrn_measured_fraction_theta_full 0.997
_diffrn_measured_fraction_theta_max 0.997
_diffrn_measurement_device_type 'Xcalibur, Sapphire3, Gemini ultra'
_diffrn_measurement_method '\w scans'
_diffrn_radiation_monochromator graphite
_diffrn_radiation_source 'Enhance (Mo) X-ray Source'
_diffrn_radiation_type MoK\a
_diffrn_radiation_wavelength 0.71073
_diffrn_reflns_av_R_equivalents 0.0185
_diffrn_reflns_av_sigmaI/netI 0.0343
_diffrn_reflns_limit_h_max 11
_diffrn_reflns_limit_h_min -13
_diffrn_reflns_limit_k_max 14
_diffrn_reflns_limit_k_min -14
_diffrn_reflns_limit_l_max 20
_diffrn_reflns_limit_l_min -19
_diffrn_reflns_number 13448
_diffrn_reflns_theta_full 25.00
_diffrn_reflns_theta_max 25.00
_diffrn_reflns_theta_min 3.45
_exptl_absorpt_coefficient_mu 3.145
_exptl_absorpt_correction_T_max 1.00000
_exptl_absorpt_correction_T_min 0.85734
_exptl_absorpt_correction_type multi-scan
_exptl_absorpt_process_details
;
CrysAlisPro, Oxford Diffraction Ltd.,
Version 1.171.33.46
Empirical absorption correction using spherical harmonics,
implemented in SCALE3 ABSPACK scaling algorithm.
;
_exptl_crystal_colour red
_exptl_crystal_density_diffrn 1.668
_exptl_crystal_density_method 'not measured'
_exptl_crystal_description block
_exptl_crystal_F_000 1102
_exptl_crystal_size_max 0.64
_exptl_crystal_size_mid 0.28
_exptl_crystal_size_min 0.16
_refine_diff_density_max 1.113
_refine_diff_density_min -0.688
_refine_diff_density_rms 0.075
_refine_ls_extinction_method none
_refine_ls_goodness_of_fit_ref 0.978
_refine_ls_hydrogen_treatment constr
_refine_ls_matrix_type full
_refine_ls_number_parameters 646
_refine_ls_number_reflns 7729
_refine_ls_number_restraints 70
_refine_ls_restrained_S_all 0.977
_refine_ls_R_factor_all 0.0258
_refine_ls_R_factor_gt 0.0209
_refine_ls_shift/su_max 0.002
_refine_ls_shift/su_mean 0.000
_refine_ls_structure_factor_coef Fsqd
_refine_ls_weighting_details 'calc w=1/[\s^2^(Fo^2^)+(0.0280P)^2^+0.0000P] where P=(Fo^2^+2Fc^2^)/3'
_refine_ls_weighting_scheme calc
_refine_ls_wR_factor_gt 0.0469
_refine_ls_wR_factor_ref 0.0476
_reflns_number_gt 6830
_reflns_number_total 7729
_reflns_threshold_expression >2sigma(I)
_cod_data_source_file C0DT00501K.TXT
_cod_data_source_block 010510a_kei
_cod_original_cell_volume 2202.76(12)
_cod_original_sg_symbol_H-M P-1
_cod_original_formula_sum 'C50.50 H42 F6 Ir N4 O4 P'
_cod_database_code 7014337

loop_
_symmetry_equiv_pos_as_xyz
'x, y, z'
'-x, -y, -z'

loop_
_atom_site_label
_atom_site_type_symbol
_atom_site_fract_x
_atom_site_fract_y
_atom_site_fract_z
_atom_site_U_iso_or_equiv
_atom_site_adp_type
_atom_site_occupancy
_atom_site_symmetry_multiplicity
_atom_site_calc_flag
_atom_site_refinement_flags
_atom_site_disorder_assembly
_atom_site_disorder_group
Ir1 Ir 0.842561(10) 0.286158(9) 0.322644(7) 0.01637(4) Uani 1 1 d . . .
P1 P 0.28305(8) 0.86678(7) 0.17425(5) 0.0313(2) Uani 1 1 d . . .
F1 F 0.14772(19) 0.8434(2) 0.19468(16) 0.0665(7) Uani 1 1 d . . .
F2 F 0.23813(19) 0.99126(17) 0.19892(13) 0.0510(6) Uani 1 1 d . . .
F3 F 0.3190(2) 0.8219(2) 0.26420(13) 0.0572(6) Uani 1 1 d . . .
F4 F 0.2460(2) 0.91146(18) 0.08425(12) 0.0534(6) Uani 1 1 d . . .
F5 F 0.3266(2) 0.74157(17) 0.15087(14) 0.0568(6) Uani 1 1 d . . .
F6 F 0.41698(19) 0.89169(19) 0.15361(14) 0.0565(6) Uani 1 1 d . . .
O1 O 1.2984(2) 0.2253(2) 0.47837(15) 0.0469(6) Uani 1 1 d . . .
O2 O 0.4409(2) 0.30432(18) 0.63337(13) 0.0341(5) Uani 1 1 d . . .
O3 O 0.4388(3) 0.3148(3) 0.08145(19) 0.0726(9) Uani 1 1 d . . .
N1 N 0.7695(2) 0.13913(19) 0.32937(13) 0.0205(5) Uani 1 1 d . . .
N2 N 0.9246(2) 0.42227(19) 0.33798(14) 0.0191(5) Uani 1 1 d . . .
N3 N 0.8986(2) 0.23852(19) 0.20164(14) 0.0193(5) Uani 1 1 d . . .
N4 N 0.7223(2) 0.40964(19) 0.24492(14) 0.0185(5) Uani 1 1 d . . .
C1 C 0.9756(3) 0.1741(2) 0.37777(16) 0.0192(6) Uani 1 1 d . . .
C2 C 0.9674(3) 0.0594(2) 0.37613(17) 0.0234(7) Uani 1 1 d . . .
C3 C 1.0635(3) -0.0287(3) 0.40057(19) 0.0313(8) Uani 1 1 d . . .
H3 H 1.0575 -0.1050 0.3974 0.038 Uiso 1 1 calc R . .
C4 C 1.1669(3) -0.0047(3) 0.42932(19) 0.0322(8) Uani 1 1 d . . .
H4 H 1.2330 -0.0644 0.4451 0.039 Uiso 1 1 calc R . .
C5 C 1.1748(3) 0.1067(3) 0.43532(17) 0.0257(7) Uani 1 1 d . . .
C6 C 1.0798(3) 0.1948(2) 0.41013(16) 0.0228(6) Uani 1 1 d . . .
H6 H 1.0860 0.2706 0.4151 0.027 Uiso 1 1 calc R . .
C7 C 1.2856(3) 0.1313(3) 0.46756(18) 0.0324(8) Uani 1 1 d . . .
H7 H 1.3510 0.0695 0.4806 0.039 Uiso 1 1 calc R . .
C8 C 0.8518(3) 0.0433(2) 0.34918(17) 0.0228(6) Uani 1 1 d . . .
C9 C 0.8217(3) -0.0641(3) 0.34755(19) 0.0319(8) Uani 1 1 d . . .
H9 H 0.8817 -0.1305 0.3602 0.038 Uiso 1 1 calc R . .
C10 C 0.7085(3) -0.0735(3) 0.32814(19) 0.0339(8) Uani 1 1 d . . .
H10 H 0.6902 -0.1461 0.3252 0.041 Uiso 1 1 calc R . .
C11 C 0.6177(3) 0.0250(3) 0.31224(18) 0.0308(8) Uani 1 1 d . . .
C12 C 0.6509(3) 0.1322(3) 0.31410(17) 0.0230(7) Uani 1 1 d . . .
C13 C 0.5592(3) 0.2296(3) 0.30366(18) 0.0274(7) Uani 1 1 d . . .
H13 H 0.5789 0.3016 0.3063 0.033 Uiso 1 1 calc R . .
C14 C 0.4413(3) 0.2224(3) 0.2897(2) 0.0364(8) Uani 1 1 d . . .
H14 H 0.3801 0.2894 0.2835 0.044 Uiso 1 1 calc R . .
C15 C 0.4103(3) 0.1170(3) 0.2844(2) 0.0432(10) Uani 1 1 d . . .
H15 H 0.3289 0.1132 0.2730 0.052 Uiso 1 1 calc R . .
C16 C 0.4960(3) 0.0208(3) 0.2955(2) 0.0380(9) Uani 1 1 d . . .
H16 H 0.4743 -0.0502 0.2920 0.046 Uiso 1 1 calc R . .
C17 C 0.7570(2) 0.3317(2) 0.42487(16) 0.0181(6) Uani 1 1 d . . .
C18 C 0.7781(3) 0.4342(2) 0.44775(17) 0.0197(6) Uani 1 1 d . . .
C19 C 0.7117(3) 0.4827(2) 0.51366(18) 0.0254(7) Uani 1 1 d . . .
H19 H 0.7265 0.5521 0.5276 0.031 Uiso 1 1 calc R . .
C20 C 0.6260(3) 0.4305(2) 0.55769(17) 0.0243(7) Uani 1 1 d . . .
H20 H 0.5807 0.4637 0.6017 0.029 Uiso 1 1 calc R . .
C21 C 0.6056(3) 0.3272(2) 0.53720(16) 0.0202(6) Uani 1 1 d . . .
C22 C 0.6706(3) 0.2804(2) 0.47227(16) 0.0191(6) Uani 1 1 d . . .
H22 H 0.6559 0.2104 0.4594 0.023 Uiso 1 1 calc R . .
C23 C 0.5120(3) 0.2685(3) 0.58123(17) 0.0242(7) Uani 1 1 d . . .
H23 H 0.5078 0.1961 0.5669 0.029 Uiso 1 1 calc R . .
C24 C 0.8733(3) 0.4811(2) 0.39902(17) 0.0220(6) Uani 1 1 d . . .
C25 C 0.9167(3) 0.5768(3) 0.41664(19) 0.0285(7) Uani 1 1 d . . .
H25 H 0.8765 0.6192 0.4582 0.034 Uiso 1 1 calc R . .
C26 C 1.0152(3) 0.6080(3) 0.3744(2) 0.0312(8) Uani 1 1 d . . .
H26 H 1.0441 0.6723 0.3863 0.037 Uiso 1 1 calc R . .
C27 C 1.0753(3) 0.5456(3) 0.31289(19) 0.0266(7) Uani 1 1 d . . .
C28 C 1.0272(3) 0.4526(2) 0.29491(17) 0.0224(7) Uani 1 1 d . . .
C29 C 1.0875(3) 0.3887(3) 0.23495(18) 0.0276(7) Uani 1 1 d . . .
H29 H 1.0571 0.3253 0.2228 0.033 Uiso 1 1 calc R . .
C30 C 1.1901(3) 0.4168(3) 0.1935(2) 0.0337(8) Uani 1 1 d . . .
H30 H 1.2295 0.3733 0.1523 0.040 Uiso 1 1 calc R . .
C31 C 1.2375(3) 0.5089(3) 0.2112(2) 0.0370(8) Uani 1 1 d . . .
H31 H 1.3090 0.5275 0.1824 0.044 Uiso 1 1 calc R . .
C32 C 1.1810(3) 0.5717(3) 0.2695(2) 0.0337(8) Uani 1 1 d . . .
H32 H 1.2134 0.6343 0.2811 0.040 Uiso 1 1 calc R . .
C33 C 0.6445(3) 0.5016(2) 0.26564(17) 0.0220(6) Uani 1 1 d . . .
H33 H 0.6378 0.5160 0.3202 0.026 Uiso 1 1 calc R . .
C34 C 0.5727(3) 0.5775(3) 0.21070(18) 0.0265(7) Uani 1 1 d . . .
H34 H 0.5188 0.6423 0.2278 0.032 Uiso 1 1 calc R . .
C35 C 0.5805(3) 0.5581(3) 0.13236(18) 0.0270(7) Uani 1 1 d . . .
H35 H 0.5306 0.6083 0.0947 0.032 Uiso 1 1 calc R . .
C36 C 0.6624(3) 0.4638(3) 0.10767(18) 0.0240(7) Uani 1 1 d . . .
C37 C 0.7342(3) 0.3924(2) 0.16604(17) 0.0191(6) Uani 1 1 d . . .
C38 C 0.8247(3) 0.2991(2) 0.14366(17) 0.0193(6) Uani 1 1 d . . .
C39 C 0.8365(3) 0.2740(3) 0.06369(17) 0.0256(7) Uani 1 1 d . . .
C40 C 0.9258(3) 0.1804(3) 0.04501(19) 0.0334(8) Uani 1 1 d . . .
H40 H 0.9355 0.1592 -0.0079 0.040 Uiso 1 1 calc R . .
C41 C 0.9991(3) 0.1194(3) 0.10356(19) 0.0333(8) Uani 1 1 d . . .
H41 H 1.0601 0.0560 0.0915 0.040 Uiso 1 1 calc R . .
C42 C 0.9831(3) 0.1514(2) 0.18125(18) 0.0259(7) Uani 1 1 d . . .
H42 H 1.0351 0.1090 0.2212 0.031 Uiso 1 1 calc R . .
C43 C 0.7597(3) 0.3455(3) 0.00580(18) 0.0318(8) Uani 1 1 d . . .
H43 H 0.7661 0.3281 -0.0480 0.038 Uiso 1 1 calc R . .
C44 C 0.6785(3) 0.4368(3) 0.02622(18) 0.0290(7) Uani 1 1 d . . .
H44 H 0.6309 0.4843 -0.0139 0.035 Uiso 1 1 calc R . .
C45 C 0.5724(4) 0.1371(4) 0.0909(3) 0.0591(11) Uani 1 1 d . . .
H45A H 0.6175 0.1731 0.1248 0.089 Uiso 1 1 calc R . .
H45B H 0.6239 0.1173 0.0430 0.089 Uiso 1 1 calc R . .
H45C H 0.5513 0.0684 0.1210 0.089 Uiso 1 1 calc R . .
C46 C 0.4576(4) 0.2172(3) 0.0666(2) 0.0464(10) Uani 1 1 d . . .
C47 C 0.3709(5) 0.1740(5) 0.0225(4) 0.0945(19) Uani 1 1 d . . .
H47A H 0.3107 0.2377 -0.0013 0.142 Uiso 1 1 calc R . .
H47B H 0.3281 0.1238 0.0594 0.142 Uiso 1 1 calc R . .
H47C H 0.4161 0.1319 -0.0201 0.142 Uiso 1 1 calc R . .
O1E O 0.1265(6) 0.2718(6) 0.9089(4) 0.0583(16) Uani 0.50 1 d PU A 1
C1E C 0.0536(8) 0.4511(7) 0.9590(5) 0.062(2) Uani 0.50 1 d PU A 1
H1E1 H -0.0076 0.4225 0.9968 0.093 Uiso 0.50 1 calc PR A 1
H1E2 H 0.0228 0.5309 0.9404 0.093 Uiso 0.50 1 calc PR A 1
H1E3 H 0.1305 0.4438 0.9857 0.093 Uiso 0.50 1 calc PR A 1
C2E C 0.0767(17) 0.3833(13) 0.8882(12) 0.056(3) Uani 0.50 1 d PU A 1
H2E1 H -0.0020 0.3885 0.8628 0.068 Uiso 0.50 1 calc PR A 1
H2E2 H 0.1330 0.4167 0.8481 0.068 Uiso 0.50 1 calc PR A 1
C3E C 0.154(2) 0.2045(13) 0.8496(9) 0.125(7) Uani 0.50 1 d PU A 1
H3E1 H 0.2157 0.2344 0.8115 0.150 Uiso 0.50 1 calc PR A 1
H3E2 H 0.0793 0.2096 0.8202 0.150 Uiso 0.50 1 calc PR A 1
C4E C 0.2004(19) 0.0916(13) 0.8736(12) 0.134(9) Uani 0.50 1 d PU A 1
H4E1 H 0.2904 0.0786 0.8723 0.201 Uiso 0.50 1 calc PR A 1
H4E2 H 0.1748 0.0445 0.8373 0.201 Uiso 0.50 1 calc PR A 1
H4E3 H 0.1687 0.0715 0.9284 0.201 Uiso 0.50 1 calc PR A 1
O1A O 0.1874(8) 0.2966(7) 0.7729(5) 0.121(3) Uani 0.50 1 d PDU B 2
C1A C 0.086(2) 0.3453(15) 0.8905(14) 0.105(8) Uani 0.50 1 d PDU B 2
H1A1 H 0.0850 0.4210 0.8619 0.157 Uiso 0.50 1 calc PR B 2
H1A2 H 0.1329 0.3360 0.9385 0.157 Uiso 0.50 1 calc PR B 2
H1A3 H 0.0010 0.3365 0.9063 0.157 Uiso 0.50 1 calc PR B 2
C2A C 0.1422(9) 0.2595(11) 0.8380(7) 0.068(3) Uani 0.50 1 d PDU B 2
C3A C 0.1538(12) 0.1367(12) 0.8668(9) 0.075(4) Uani 0.50 1 d PDU B 2
H3A1 H 0.0756 0.1133 0.8618 0.113 Uiso 0.50 1 calc PR B 2
H3A2 H 0.1750 0.1233 0.9231 0.113 Uiso 0.50 1 calc PR B 2
H3A3 H 0.2186 0.0926 0.8343 0.113 Uiso 0.50 1 calc PR B 2

loop_
_atom_site_aniso_label
_atom_site_aniso_U_11
_atom_site_aniso_U_22
_atom_site_aniso_U_33
_atom_site_aniso_U_23
_atom_site_aniso_U_13
_atom_site_aniso_U_12
Ir1 0.01808(6) 0.01332(6) 0.01672(6) -0.00326(4) -0.00105(4) 0.00034(4)
P1 0.0265(5) 0.0267(5) 0.0416(5) -0.0096(4) -0.0094(4) -0.0008(4)
F1 0.0324(13) 0.0670(17) 0.101(2) 0.0007(14) -0.0121(13) -0.0149(11)
F2 0.0520(14) 0.0384(12) 0.0629(14) -0.0251(11) -0.0115(11) 0.0059(10)
F3 0.0581(15) 0.0643(16) 0.0464(13) 0.0016(11) -0.0193(11) -0.0039(12)
F4 0.0658(15) 0.0481(14) 0.0414(13) -0.0108(10) -0.0168(11) 0.0093(11)
F5 0.0579(14) 0.0312(12) 0.0824(17) -0.0239(11) -0.0338(13) 0.0109(10)
F6 0.0343(12) 0.0656(16) 0.0731(16) -0.0159(12) 0.0040(11) -0.0157(11)
O1 0.0409(15) 0.0516(17) 0.0496(16) -0.0106(13) -0.0088(12) -0.0065(13)
O2 0.0382(14) 0.0324(13) 0.0316(13) -0.0118(10) 0.0126(11) -0.0070(11)
O3 0.078(2) 0.049(2) 0.084(2) -0.0099(17) 0.0242(18) -0.0065(17)
N1 0.0281(14) 0.0193(13) 0.0152(12) -0.0060(10) 0.0008(10) -0.0054(11)
N2 0.0194(13) 0.0158(12) 0.0206(13) 0.0000(10) -0.0028(10) -0.0005(10)
N3 0.0219(13) 0.0165(13) 0.0189(13) -0.0032(10) 0.0002(10) -0.0022(10)
N4 0.0178(13) 0.0188(13) 0.0191(13) -0.0049(10) -0.0018(10) -0.0022(10)
C1 0.0255(16) 0.0175(15) 0.0132(14) -0.0033(11) 0.0010(12) -0.0008(12)
C2 0.0296(17) 0.0192(16) 0.0189(15) -0.0005(12) -0.0008(13) 0.0003(13)
C3 0.039(2) 0.0173(16) 0.0344(19) -0.0027(14) -0.0009(15) 0.0014(14)
C4 0.0317(19) 0.0274(18) 0.0299(18) 0.0000(14) -0.0042(15) 0.0116(14)
C5 0.0242(17) 0.0282(18) 0.0207(16) -0.0012(13) -0.0014(13) 0.0037(13)
C6 0.0262(17) 0.0216(16) 0.0186(15) -0.0022(12) -0.0024(13) 0.0005(13)
C7 0.0304(19) 0.038(2) 0.0252(18) -0.0038(15) -0.0057(14) 0.0046(15)
C8 0.0305(17) 0.0177(15) 0.0189(15) -0.0041(12) 0.0003(13) -0.0009(13)
C9 0.045(2) 0.0186(17) 0.0318(19) -0.0042(14) -0.0015(16) -0.0049(15)
C10 0.054(2) 0.0252(18) 0.0280(18) -0.0084(14) 0.0028(16) -0.0184(17)
C11 0.044(2) 0.036(2) 0.0176(16) -0.0063(14) 0.0016(14) -0.0192(16)
C12 0.0271(17) 0.0266(17) 0.0164(15) -0.0015(12) 0.0027(13) -0.0093(13)
C13 0.0280(18) 0.0318(18) 0.0240(17) -0.0022(14) -0.0032(13) -0.0097(14)
C14 0.0277(19) 0.047(2) 0.035(2) -0.0045(16) -0.0018(15) -0.0086(16)
C15 0.037(2) 0.069(3) 0.032(2) -0.0079(18) -0.0038(16) -0.028(2)
C16 0.045(2) 0.048(2) 0.0296(19) -0.0092(16) 0.0004(16) -0.0273(19)
C17 0.0179(15) 0.0146(14) 0.0199(15) -0.0035(11) -0.0061(12) 0.0041(11)
C18 0.0219(16) 0.0158(15) 0.0202(15) -0.0029(12) -0.0048(12) 0.0015(12)
C19 0.0311(18) 0.0192(16) 0.0273(17) -0.0106(13) -0.0043(14) -0.0019(13)
C20 0.0265(17) 0.0242(17) 0.0212(16) -0.0084(13) 0.0025(13) 0.0000(13)
C21 0.0214(16) 0.0212(16) 0.0157(14) -0.0011(12) -0.0028(12) 0.0013(12)
C22 0.0240(16) 0.0135(14) 0.0189(15) -0.0031(11) -0.0043(12) 0.0007(12)
C23 0.0263(17) 0.0217(16) 0.0224(16) -0.0039(13) -0.0011(14) 0.0009(13)
C24 0.0248(16) 0.0181(15) 0.0220(16) -0.0020(12) -0.0056(13) 0.0000(12)
C25 0.0345(19) 0.0219(17) 0.0310(18) -0.0053(13) -0.0038(15) -0.0076(14)
C26 0.038(2) 0.0189(16) 0.040(2) -0.0040(14) -0.0086(16) -0.0094(14)
C27 0.0270(17) 0.0205(16) 0.0320(18) 0.0039(13) -0.0074(14) -0.0059(13)
C28 0.0195(16) 0.0230(16) 0.0227(16) 0.0056(13) -0.0087(13) -0.0019(12)
C29 0.0223(17) 0.0292(18) 0.0314(18) -0.0050(14) -0.0041(14) -0.0028(13)
C30 0.0212(17) 0.044(2) 0.0335(19) -0.0018(15) 0.0036(14) -0.0034(15)
C31 0.0246(18) 0.043(2) 0.043(2) 0.0070(17) -0.0008(16) -0.0125(16)
C32 0.0336(19) 0.0340(19) 0.036(2) 0.0033(15) -0.0084(16) -0.0149(16)
C33 0.0248(16) 0.0181(15) 0.0218(16) -0.0050(12) -0.0006(13) 0.0007(12)
C34 0.0232(17) 0.0238(17) 0.0297(18) -0.0059(13) -0.0046(14) 0.0049(13)
C35 0.0239(17) 0.0277(17) 0.0273(17) 0.0007(14) -0.0072(13) -0.0005(13)
C36 0.0218(16) 0.0257(17) 0.0241(16) -0.0013(13) -0.0056(13) -0.0030(13)
C37 0.0189(15) 0.0180(15) 0.0211(15) -0.0036(12) -0.0024(12) -0.0041(12)
C38 0.0196(15) 0.0173(15) 0.0215(15) -0.0034(12) -0.0006(12) -0.0040(12)
C39 0.0288(17) 0.0284(17) 0.0210(16) -0.0082(13) -0.0009(13) -0.0054(14)
C40 0.039(2) 0.037(2) 0.0229(17) -0.0132(15) 0.0014(15) -0.0010(16)
C41 0.036(2) 0.0289(18) 0.0307(19) -0.0106(15) 0.0044(15) 0.0066(15)
C42 0.0285(17) 0.0208(16) 0.0248(17) -0.0039(13) 0.0011(13) 0.0034(13)
C43 0.0355(19) 0.042(2) 0.0184(16) -0.0075(14) -0.0060(14) -0.0049(16)
C44 0.0300(18) 0.0347(19) 0.0206(16) -0.0025(14) -0.0087(14) 0.0001(15)
C45 0.051(3) 0.067(3) 0.056(3) -0.012(2) 0.009(2) -0.005(2)
C46 0.052(2) 0.039(2) 0.044(2) -0.0025(18) 0.0122(19) -0.0050(19)
C47 0.074(4) 0.077(4) 0.134(5) 0.006(4) -0.040(4) -0.017(3)
O1E 0.071(5) 0.051(4) 0.046(4) 0.010(3) -0.010(3) -0.004(3)
C1E 0.056(6) 0.043(4) 0.088(6) 0.004(4) -0.001(5) -0.019(4)
C2E 0.048(7) 0.057(5) 0.060(6) 0.019(4) -0.018(5) -0.012(5)
C3E 0.214(19) 0.082(8) 0.056(8) -0.001(6) 0.037(10) 0.004(11)
C4E 0.21(2) 0.090(7) 0.074(10) -0.019(7) 0.003(12) 0.047(11)
O1A 0.129(7) 0.116(7) 0.111(6) -0.012(5) 0.042(5) -0.026(6)
C1A 0.118(16) 0.109(15) 0.080(12) -0.008(12) 0.002(10) -0.007(14)
C2A 0.029(5) 0.130(8) 0.043(5) -0.009(5) -0.017(4) -0.007(5)
C3A 0.057(7) 0.120(9) 0.055(7) -0.026(8) 0.000(6) -0.021(9)

loop_
_atom_type_symbol
_atom_type_description
_atom_type_scat_dispersion_real
_atom_type_scat_dispersion_imag
_atom_type_scat_source
C C 0.0033 0.0016 'International Tables Vol C Tables 4.2.6.8 and 6.1.1.4'
N N 0.0061 0.0033 'International Tables Vol C Tables 4.2.6.8 and 6.1.1.4'
O O 0.0106 0.0060 'International Tables Vol C Tables 4.2.6.8 and 6.1.1.4'
F F 0.0171 0.0103 'International Tables Vol C Tables 4.2.6.8 and 6.1.1.4'
P P 0.1023 0.0942 'International Tables Vol C Tables 4.2.6.8 and 6.1.1.4'
Ir Ir -1.4442 7.9887 'International Tables Vol C Tables 4.2.6.8 and 6.1.1.4'
H H 0.0000 0.0000 'International Tables Vol C Tables 4.2.6.8 and 6.1.1.4'

loop_
_geom_angle_atom_site_label_1
_geom_angle_atom_site_label_2
_geom_angle_atom_site_label_3
_geom_angle
_geom_angle_site_symmetry_1
_geom_angle_site_symmetry_3
_geom_angle_publ_flag
C17 Ir1 C1 93.50(11) . . ?
C17 Ir1 N1 93.62(10) . . ?
C1 Ir1 N1 79.67(10) . . ?
C17 Ir1 N2 79.56(10) . . ?
C1 Ir1 N2 92.38(10) . . ?
N1 Ir1 N2 169.26(8) . . ?
C17 Ir1 N4 95.73(10) . . ?
C1 Ir1 N4 169.71(10) . . ?
N1 Ir1 N4 104.22(9) . . ?
N2 Ir1 N4 84.85(8) . . ?
C17 Ir1 N3 168.17(9) . . ?
C1 Ir1 N3 95.61(10) . . ?
N1 Ir1 N3 80.64(8) . . ?
N2 Ir1 N3 107.53(9) . . ?
N4 Ir1 N3 75.88(9) . . ?
F6 P1 F5 90.75(13) . . ?
F6 P1 F2 90.00(12) . . ?
F5 P1 F2 179.01(14) . . ?
F6 P1 F1 179.29(14) . . ?
F5 P1 F1 89.87(13) . . ?
F2 P1 F1 89.39(13) . . ?
F6 P1 F3 89.76(12) . . ?
F5 P1 F3 89.27(13) . . ?
F2 P1 F3 90.08(13) . . ?
F1 P1 F3 90.61(13) . . ?
F6 P1 F4 90.67(13) . . ?
F5 P1 F4 90.69(12) . . ?
F2 P1 F4 89.95(12) . . ?
F1 P1 F4 88.97(13) . . ?
F3 P1 F4 179.57(13) . . ?
C8 N1 C12 119.5(2) . . ?
C8 N1 Ir1 113.50(19) . . ?
C12 N1 Ir1 126.94(19) . . ?
C24 N2 C28 118.9(2) . . ?
C24 N2 Ir1 114.33(18) . . ?
C28 N2 Ir1 126.69(19) . . ?
C42 N3 C38 118.0(2) . . ?
C42 N3 Ir1 127.79(19) . . ?
C38 N3 Ir1 113.59(19) . . ?
C33 N4 C37 117.9(2) . . ?
C33 N4 Ir1 127.08(19) . . ?
C37 N4 Ir1 114.95(18) . . ?
C6 C1 C2 117.1(3) . . ?
C6 C1 Ir1 128.0(2) . . ?
C2 C1 Ir1 114.6(2) . . ?
C3 C2 C1 121.2(3) . . ?
C3 C2 C8 124.4(3) . . ?
C1 C2 C8 114.4(3) . . ?
C4 C3 C2 119.9(3) . . ?
C4 C3 H3 120.1 . . ?
C2 C3 H3 120.1 . . ?
C3 C4 C5 120.1(3) . . ?
C3 C4 H4 120.0 . . ?
C5 C4 H4 120.0 . . ?
C4 C5 C6 120.1(3) . . ?
C4 C5 C7 119.6(3) . . ?
C6 C5 C7 120.3(3) . . ?
C5 C6 C1 121.4(3) . . ?
C5 C6 H6 119.3 . . ?
C1 C6 H6 119.3 . . ?
O1 C7 C5 124.2(3) . . ?
O1 C7 H7 117.9 . . ?
C5 C7 H7 117.9 . . ?
N1 C8 C9 120.8(3) . . ?
N1 C8 C2 115.5(2) . . ?
C9 C8 C2 123.6(3) . . ?
C10 C9 C8 120.8(3) . . ?
C10 C9 H9 119.6 . . ?
C8 C9 H9 119.6 . . ?
C9 C10 C11 119.7(3) . . ?
C9 C10 H10 120.1 . . ?
C11 C10 H10 120.1 . . ?
C10 C11 C16 122.5(3) . . ?
C10 C11 C12 118.1(3) . . ?
C16 C11 C12 119.3(3) . . ?
N1 C12 C13 121.0(3) . . ?
N1 C12 C11 120.7(3) . . ?
C13 C12 C11 118.3(3) . . ?
C14 C13 C12 120.9(3) . . ?
C14 C13 H13 119.6 . . ?
C12 C13 H13 119.6 . . ?
C13 C14 C15 120.6(3) . . ?
C13 C14 H14 119.7 . . ?
C15 C14 H14 119.7 . . ?
C16 C15 C14 120.2(3) . . ?
C16 C15 H15 119.9 . . ?
C14 C15 H15 119.9 . . ?
C15 C16 C11 120.6(3) . . ?
C15 C16 H16 119.7 . . ?
C11 C16 H16 119.7 . . ?
C22 C17 C18 116.5(3) . . ?
C22 C17 Ir1 127.6(2) . . ?
C18 C17 Ir1 115.6(2) . . ?
C19 C18 C17 121.1(3) . . ?
C19 C18 C24 124.6(3) . . ?
C17 C18 C24 114.3(3) . . ?
C20 C19 C18 120.4(3) . . ?
C20 C19 H19 119.8 . . ?
C18 C19 H19 119.8 . . ?
C19 C20 C21 119.4(3) . . ?
C19 C20 H20 120.3 . . ?
C21 C20 H20 120.3 . . ?
C22 C21 C20 119.8(3) . . ?
C22 C21 C23 118.3(3) . . ?
C20 C21 C23 121.8(3) . . ?
C21 C22 C17 122.7(3) . . ?
C21 C22 H22 118.7 . . ?
C17 C22 H22 118.7 . . ?
O2 C23 C21 125.6(3) . . ?
O2 C23 H23 117.2 . . ?
C21 C23 H23 117.2 . . ?
N2 C24 C25 121.4(3) . . ?
N2 C24 C18 115.2(2) . . ?
C25 C24 C18 123.2(3) . . ?
C26 C25 C24 120.1(3) . . ?
C26 C25 H25 120.0 . . ?
C24 C25 H25 120.0 . . ?
C25 C26 C27 120.3(3) . . ?
C25 C26 H26 119.8 . . ?
C27 C26 H26 119.8 . . ?
C32 C27 C26 122.6(3) . . ?
C32 C27 C28 119.2(3) . . ?
C26 C27 C28 118.3(3) . . ?
N2 C28 C29 120.3(3) . . ?
N2 C28 C27 120.9(3) . . ?
C29 C28 C27 118.7(3) . . ?
C30 C29 C28 120.6(3) . . ?
C30 C29 H29 119.7 . . ?
C28 C29 H29 119.7 . . ?
C29 C30 C31 120.6(3) . . ?
C29 C30 H30 119.7 . . ?
C31 C30 H30 119.7 . . ?
C32 C31 C30 119.9(3) . . ?
C32 C31 H31 120.1 . . ?
C30 C31 H31 120.1 . . ?
C31 C32 C27 121.0(3) . . ?
C31 C32 H32 119.5 . . ?
C27 C32 H32 119.5 . . ?
N4 C33 C34 122.8(3) . . ?
N4 C33 H33 118.6 . . ?
C34 C33 H33 118.6 . . ?
C35 C34 C33 119.5(3) . . ?
C35 C34 H34 120.2 . . ?
C33 C34 H34 120.2 . . ?
C34 C35 C36 119.6(3) . . ?
C34 C35 H35 120.2 . . ?
C36 C35 H35 120.2 . . ?
C35 C36 C37 117.7(3) . . ?
C35 C36 C44 123.8(3) . . ?
C37 C36 C44 118.5(3) . . ?
N4 C37 C36 122.3(3) . . ?
N4 C37 C38 117.3(2) . . ?
C36 C37 C38 120.3(3) . . ?
N3 C38 C39 122.7(3) . . ?
N3 C38 C37 117.7(2) . . ?
C39 C38 C37 119.6(3) . . ?
C40 C39 C38 117.4(3) . . ?
C40 C39 C43 123.5(3) . . ?
C38 C39 C43 119.1(3) . . ?
C41 C40 C39 119.6(3) . . ?
C41 C40 H40 120.2 . . ?
C39 C40 H40 120.2 . . ?
C40 C41 C42 119.4(3) . . ?
C40 C41 H41 120.3 . . ?
C42 C41 H41 120.3 . . ?
N3 C42 C41 122.8(3) . . ?
N3 C42 H42 118.6 . . ?
C41 C42 H42 118.6 . . ?
C44 C43 C39 121.2(3) . . ?
C44 C43 H43 119.4 . . ?
C39 C43 H43 119.4 . . ?
C43 C44 C36 121.2(3) . . ?
C43 C44 H44 119.4 . . ?
C36 C44 H44 119.4 . . ?
C46 C45 H45A 109.5 . . ?
C46 C45 H45B 109.5 . . ?
H45A C45 H45B 109.5 . . ?
C46 C45 H45C 109.5 . . ?
H45A C45 H45C 109.5 . . ?
H45B C45 H45C 109.5 . . ?
O3 C46 C47 121.9(4) . . ?
O3 C46 C45 120.7(4) . . ?
C47 C46 C45 117.4(4) . . ?
C46 C47 H47A 109.5 . . ?
C46 C47 H47B 109.5 . . ?
H47A C47 H47B 109.5 . . ?
C46 C47 H47C 109.5 . . ?
H47A C47 H47C 109.5 . . ?
H47B C47 H47C 109.5 . . ?
C3E O1E C2E 117.6(13) . . ?
O1E C2E C1E 112.8(14) . . ?
O1E C2E H2E1 109.0 . . ?
C1E C2E H2E1 109.0 . . ?
O1E C2E H2E2 109.0 . . ?
C1E C2E H2E2 109.0 . . ?
H2E1 C2E H2E2 107.8 . . ?
O1E C3E C4E 115.6(15) . . ?
O1E C3E H3E1 108.4 . . ?
C4E C3E H3E1 108.4 . . ?
O1E C3E H3E2 108.4 . . ?
C4E C3E H3E2 108.4 . . ?
H3E1 C3E H3E2 107.4 . . ?
C2A C1A H1A1 109.5 . . ?
C2A C1A H1A2 109.5 . . ?
H1A1 C1A H1A2 109.5 . . ?
C2A C1A H1A3 109.5 . . ?
H1A1 C1A H1A3 109.5 . . ?
H1A2 C1A H1A3 109.5 . . ?
O1A C2A C1A 115.3(15) . . ?
O1A C2A C3A 124.0(12) . . ?
C1A C2A C3A 120.5(14) . . ?
C2A C3A H3A1 109.5 . . ?
C2A C3A H3A2 109.5 . . ?
H3A1 C3A H3A2 109.5 . . ?
C2A C3A H3A3 109.5 . . ?
H3A1 C3A H3A3 109.5 . . ?
H3A2 C3A H3A3 109.5 . . ?

loop_
_geom_bond_atom_site_label_1
_geom_bond_atom_site_label_2
_geom_bond_distance
_geom_bond_site_symmetry_2
_geom_bond_publ_flag
Ir1 C17 1.987(3) . ?
Ir1 C1 1.996(3) . ?
Ir1 N1 2.091(2) . ?
Ir1 N2 2.091(2) . ?
Ir1 N4 2.172(2) . ?
Ir1 N3 2.197(2) . ?
P1 F6 1.582(2) . ?
P1 F5 1.588(2) . ?
P1 F2 1.589(2) . ?
P1 F1 1.591(2) . ?
P1 F3 1.596(2) . ?
P1 F4 1.599(2) . ?
O1 C7 1.214(4) . ?
O2 C23 1.198(4) . ?
O3 C46 1.214(4) . ?
N1 C8 1.350(4) . ?
N1 C12 1.383(4) . ?
N2 C24 1.350(4) . ?
N2 C28 1.391(4) . ?
N3 C42 1.327(4) . ?
N3 C38 1.366(3) . ?
N4 C33 1.333(4) . ?
N4 C37 1.362(4) . ?
C1 C6 1.395(4) . ?
C1 C2 1.417(4) . ?
C2 C3 1.397(4) . ?
C2 C8 1.451(4) . ?
C3 C4 1.377(4) . ?
C3 H3 0.9500 . ?
C4 C5 1.388(4) . ?
C4 H4 0.9500 . ?
C5 C6 1.393(4) . ?
C5 C7 1.480(4) . ?
C6 H6 0.9500 . ?
C7 H7 0.9500 . ?
C8 C9 1.413(4) . ?
C9 C10 1.355(5) . ?
C9 H9 0.9500 . ?
C10 C11 1.413(5) . ?
C10 H10 0.9500 . ?
C11 C16 1.415(5) . ?
C11 C12 1.426(4) . ?
C12 C13 1.399(4) . ?
C13 C14 1.371(4) . ?
C13 H13 0.9500 . ?
C14 C15 1.404(5) . ?
C14 H14 0.9500 . ?
C15 C16 1.354(5) . ?
C15 H15 0.9500 . ?
C16 H16 0.9500 . ?
C17 C22 1.394(4) . ?
C17 C18 1.414(4) . ?
C18 C19 1.409(4) . ?
C18 C24 1.451(4) . ?
C19 C20 1.369(4) . ?
C19 H19 0.9500 . ?
C20 C21 1.405(4) . ?
C20 H20 0.9500 . ?
C21 C22 1.382(4) . ?
C21 C23 1.478(4) . ?
C22 H22 0.9500 . ?
C23 H23 0.9500 . ?
C24 C25 1.415(4) . ?
C25 C26 1.352(4) . ?
C25 H25 0.9500 . ?
C26 C27 1.406(5) . ?
C26 H26 0.9500 . ?
C27 C32 1.405(4) . ?
C27 C28 1.416(4) . ?
C28 C29 1.397(4) . ?
C29 C30 1.371(4) . ?
C29 H29 0.9500 . ?
C30 C31 1.400(5) . ?
C30 H30 0.9500 . ?
C31 C32 1.356(5) . ?
C31 H31 0.9500 . ?
C32 H32 0.9500 . ?
C33 C34 1.394(4) . ?
C33 H33 0.9500 . ?
C34 C35 1.361(4) . ?
C34 H34 0.9500 . ?
C35 C36 1.398(4) . ?
C35 H35 0.9500 . ?
C36 C37 1.407(4) . ?
C36 C44 1.438(4) . ?
C37 C38 1.424(4) . ?
C38 C39 1.407(4) . ?
C39 C40 1.402(4) . ?
C39 C43 1.431(4) . ?
C40 C41 1.371(4) . ?
C40 H40 0.9500 . ?
C41 C42 1.399(4) . ?
C41 H41 0.9500 . ?
C42 H42 0.9500 . ?
C43 C44 1.344(4) . ?
C43 H43 0.9500 . ?
C44 H44 0.9500 . ?
C45 C46 1.491(5) . ?
C45 H45A 0.9800 . ?
C45 H45B 0.9800 . ?
C45 H45C 0.9800 . ?
C46 C47 1.472(6) . ?
C47 H47A 0.9800 . ?
C47 H47B 0.9800 . ?
C47 H47C 0.9800 . ?
O1E C3E 1.347(16) . ?
O1E C2E 1.368(16) . ?
C1E C2E 1.509(18) . ?
C1E H1E1 0.9800 . ?
C1E H1E2 0.9800 . ?
C1E H1E3 0.9800 . ?
C2E H2E1 0.9900 . ?
C2E H2E2 0.9900 . ?
C3E C4E 1.384(18) . ?
C3E H3E1 0.9900 . ?
C3E H3E2 0.9900 . ?
C4E H4E1 0.9800 . ?
C4E H4E2 0.9800 . ?
C4E H4E3 0.9800 . ?
O1A C2A 1.240(11) . ?
C1A C2A 1.464(16) . ?
C1A H1A1 0.9800 . ?
C1A H1A2 0.9800 . ?
C1A H1A3 0.9800 . ?
C2A C3A 1.492(14) . ?
C3A H3A1 0.9800 . ?
C3A H3A2 0.9800 . ?
C3A H3A3 0.9800 . ?
